data_7153172
loop_
_publ_author_name
'Li, Ke'
'Wang, Cheng'
'Yin, Gang'
'Gao, Shuanhu'

_publ_section_title
;
 Construction of the basic skeleton of ophiobolin A and variecolin.
;
_journal_issue 43
_journal_name_full 'Organic &amp; biomolecular chemistry'
_journal_page_first 7550
_journal_page_last 7558
_journal_paper_doi 10.1039/c3ob41693c
_journal_volume 11
_journal_year 2013
_chemical_formula_sum 'C19 H27 N O3'
_chemical_formula_weight 317.42
_chemical_name_systematic
; 
 ? 
;
_space_group_IT_number 14
_symmetry_cell_setting monoclinic
_symmetry_space_group_name_Hall '-P 2yn'
_symmetry_space_group_name_H-M 'P 1 21/n 1'
_atom_sites_solution_hydrogens geom
_atom_sites_solution_primary direct
_atom_sites_solution_secondary difmap
_audit_creation_method SHELXL-97
_cell_angle_alpha 90.00
_cell_angle_beta 95.1520(10)
_cell_angle_gamma 90.00
_cell_formula_units_Z 4
_cell_length_a 11.6091(5)
_cell_length_b 9.1582(4)
_cell_length_c 17.5280(7)
_cell_measurement_temperature 296(2)
_cell_volume 1856.02(14)
_computing_structure_refinement 'SHELXL-97 (Sheldrick, 2008)'
_computing_structure_solution 'SHELXS-97 (Sheldrick, 2008)'
_diffrn_ambient_temperature 296(2)
_diffrn_measured_fraction_theta_full 0.999
_diffrn_measured_fraction_theta_max 0.999
_diffrn_radiation_monochromator graphite
_diffrn_radiation_source 'fine-focus sealed tube'
_diffrn_radiation_type MoK\a
_diffrn_radiation_wavelength 0.71073
_diffrn_reflns_av_R_equivalents 0.0204
_diffrn_reflns_av_sigmaI/netI 0.0138
_diffrn_reflns_limit_h_max 13
_diffrn_reflns_limit_h_min -13
_diffrn_reflns_limit_k_max 10
_diffrn_reflns_limit_k_min -10
_diffrn_reflns_limit_l_max 20
_diffrn_reflns_limit_l_min -20
_diffrn_reflns_number 21019
_diffrn_reflns_theta_full 25.01
_diffrn_reflns_theta_max 25.01
_diffrn_reflns_theta_min 2.20
_exptl_absorpt_coefficient_mu 0.076
_exptl_absorpt_correction_T_max 0.9835
_exptl_absorpt_correction_T_min 0.9717
_exptl_absorpt_correction_type multi-scan
_exptl_crystal_colour colorless
_exptl_crystal_density_diffrn 1.136
_exptl_crystal_density_method 'not measured'
_exptl_crystal_description block
_exptl_crystal_F_000 688
_exptl_crystal_size_max 0.38
_exptl_crystal_size_mid 0.36
_exptl_crystal_size_min 0.22
_refine_diff_density_max 0.593
_refine_diff_density_min -0.237
_refine_diff_density_rms 0.045
_refine_ls_extinction_method none
_refine_ls_goodness_of_fit_ref 1.076
_refine_ls_hydrogen_treatment constr
_refine_ls_matrix_type full
_refine_ls_number_parameters 208
_refine_ls_number_reflns 3264
_refine_ls_number_restraints 15
_refine_ls_restrained_S_all 1.076
_refine_ls_R_factor_all 0.0776
_refine_ls_R_factor_gt 0.0669
_refine_ls_shift/su_max 0.000
_refine_ls_shift/su_mean 0.000
_refine_ls_structure_factor_coef Fsqd
_refine_ls_weighting_details 'calc w=1/[\s^2^(Fo^2^)+(0.1178P)^2^+0.6987P] where P=(Fo^2^+2Fc^2^)/3'
_refine_ls_weighting_scheme calc
_refine_ls_wR_factor_gt 0.2032
_refine_ls_wR_factor_ref 0.2189
_reflns_number_gt 2640
_reflns_number_total 3264
_reflns_threshold_expression >2sigma(I)
_cod_data_source_file c3ob41693c.txt
_cod_data_source_block z
_cod_depositor_comments
;
The following automatic conversions were performed:

'_symmetry_cell_setting' value 'Monoclinic' changed to 'monoclinic'
according to /home/saulius/struct/CIF-dictionaries/cif_core.dic
dictionary named 'cif_core.dic' version 2.4.2 from 2011-04-26.

Automatic conversion script
Id: cif_fix_values 1891 2012-01-12 08:04:46Z andrius 
;
_cod_original_sg_symbol_H-M P2(1)/n
_cod_database_code 7153172

loop_
_symmetry_equiv_pos_as_xyz
'x, y, z'
'-x+1/2, y+1/2, -z+1/2'
'-x, -y, -z'
'x-1/2, -y-1/2, z-1/2'

loop_
_atom_site_label
_atom_site_type_symbol
_atom_site_fract_x
_atom_site_fract_y
_atom_site_fract_z
_atom_site_U_iso_or_equiv
_atom_site_adp_type
_atom_site_occupancy
_atom_site_symmetry_multiplicity
_atom_site_calc_flag
_atom_site_refinement_flags
O1 O 1.0751(2) 0.1738(2) 0.09008(13) 0.1004(8) Uani 1 1 d .
O2 O 0.95443(17) 0.13004(17) 0.17973(11) 0.0726(6) Uani 1 1 d .
O3 O 0.78229(16) 0.73303(19) 0.19763(12) 0.0769(6) Uani 1 1 d .
N1 N 0.3721(2) 0.4673(5) 0.1236(2) 0.1303(14) Uani 1 1 d .
C1 C 0.81977(18) 0.6116(2) 0.18724(13) 0.0542(6) Uani 1 1 d .
C2 C 0.79021(18) 0.5316(2) 0.11093(12) 0.0507(5) Uani 1 1 d .
C3 C 0.84422(18) 0.3765(2) 0.11521(12) 0.0486(5) Uani 1 1 d .
H3A H 0.8079 0.3236 0.1553 0.058 Uiso 1 1 calc R
C4 C 0.97439(18) 0.3832(2) 0.14025(13) 0.0508(5) Uani 1 1 d .
H4A H 1.0120 0.4293 0.0986 0.061 Uiso 1 1 calc R
C5 C 1.0332(2) 0.2349(3) 0.15632(15) 0.0642(7) Uani 1 1 d .
C6 C 1.1283(3) 0.2650(4) 0.2193(2) 0.0952(10) Uani 1 1 d .
H6A H 1.1520 0.1763 0.2466 0.114 Uiso 1 1 calc R
H6B H 1.1951 0.3091 0.1991 0.114 Uiso 1 1 calc R
C7 C 1.0708(3) 0.3697(4) 0.27015(19) 0.0935(10) Uani 1 1 d .
H7A H 1.1277 0.4211 0.3040 0.112 Uiso 1 1 calc R
H7B H 1.0179 0.3188 0.3007 0.112 Uiso 1 1 calc R
C8 C 1.0051(2) 0.4761(3) 0.21380(15) 0.0636(6) Uani 1 1 d .
C9 C 0.8956(2) 0.5334(3) 0.24647(14) 0.0648(6) Uani 1 1 d .
H9A H 0.8535 0.4522 0.2661 0.078 Uiso 1 1 calc R
H9B H 0.9172 0.5992 0.2887 0.078 Uiso 1 1 calc R
C10 C 0.9951(4) -0.0084(3) 0.1562(3) 0.1183(14) Uani 1 1 d .
H10A H 0.9318 -0.0655 0.1317 0.142 Uiso 1 1 calc R
H10B H 1.0300 -0.0624 0.1999 0.142 Uiso 1 1 calc R
C11 C 1.0806(5) 0.0220(4) 0.1022(3) 0.1343(18) Uani 1 1 d .
H11A H 1.1572 -0.0067 0.1235 0.161 Uiso 1 1 calc R
H11B H 1.0621 -0.0302 0.0546 0.161 Uiso 1 1 calc R
C12 C 1.0827(2) 0.6054(3) 0.1954(2) 0.0941(10) Uani 1 1 d .
H12A H 1.1011 0.6622 0.2410 0.141 Uiso 1 1 calc R
H12B H 1.0427 0.6656 0.1568 0.141 Uiso 1 1 calc R
H12C H 1.1528 0.5692 0.1771 0.141 Uiso 1 1 calc R
C13 C 0.6572(2) 0.5300(3) 0.09577(14) 0.0669(7) Uani 1 1 d .
H13A H 0.6303 0.6300 0.0902 0.080 Uiso 1 1 calc R
H13B H 0.6368 0.4807 0.0475 0.080 Uiso 1 1 calc R
C14 C 0.5949(2) 0.4579(4) 0.15594(17) 0.0772(8) Uani 1 1 d .
H14A H 0.6208 0.3575 0.1617 0.093 Uiso 1 1 calc R
H14B H 0.6137 0.5073 0.2044 0.093 Uiso 1 1 calc R
C15 C 0.4692(3) 0.4601(5) 0.13750(18) 0.0916(10) Uani 1 1 d .
C16 C 0.8187(2) 0.2882(3) 0.04008(15) 0.0722(7) Uani 1 1 d U
H16A H 0.7942 0.3555 -0.0010 0.087 Uiso 1 1 calc R
H16B H 0.8898 0.2424 0.0273 0.087 Uiso 1 1 calc R
C17 C 0.7290(4) 0.1738(5) 0.0436(3) 0.1291(16) Uani 1 1 d U
H17A H 0.7409 0.1111 0.0853 0.155 Uiso 1 1 calc R
C18 C 0.6425(6) 0.1477(9) 0.0014(5) 0.218(4) Uani 1 1 d U
H18A H 0.6240 0.2053 -0.0417 0.261 Uiso 1 1 calc R
H18B H 0.5947 0.0703 0.0122 0.261 Uiso 1 1 calc R
C19 C 0.8338(2) 0.6258(3) 0.04682(15) 0.0695(7) Uani 1 1 d .
H19A H 0.7980 0.7202 0.0469 0.104 Uiso 1 1 calc R
H19B H 0.8145 0.5793 -0.0017 0.104 Uiso 1 1 calc R
H19C H 0.9162 0.6365 0.0553 0.104 Uiso 1 1 calc R

loop_
_atom_site_aniso_label
_atom_site_aniso_U_11
_atom_site_aniso_U_22
_atom_site_aniso_U_33
_atom_site_aniso_U_23
_atom_site_aniso_U_13
_atom_site_aniso_U_12
O1 0.1236(18) 0.0873(14) 0.0994(15) 0.0192(12) 0.0615(13) 0.0483(13)
O2 0.0927(13) 0.0441(9) 0.0851(12) 0.0083(8) 0.0305(10) 0.0015(8)
O3 0.0804(12) 0.0552(10) 0.0960(13) -0.0202(9) 0.0128(10) 0.0080(8)
N1 0.0557(16) 0.226(4) 0.109(2) -0.020(2) 0.0049(14) -0.014(2)
C1 0.0508(11) 0.0493(12) 0.0644(14) -0.0089(10) 0.0158(10) -0.0051(9)
C2 0.0485(11) 0.0538(12) 0.0510(12) -0.0025(9) 0.0111(9) 0.0006(9)
C3 0.0522(11) 0.0458(11) 0.0500(11) -0.0055(8) 0.0164(9) -0.0052(9)
C4 0.0498(11) 0.0441(11) 0.0607(13) 0.0057(9) 0.0172(9) -0.0012(9)
C5 0.0667(14) 0.0519(13) 0.0772(16) 0.0090(11) 0.0249(12) 0.0096(11)
C6 0.0732(18) 0.0775(19) 0.133(3) 0.0234(19) -0.0034(18) 0.0165(15)
C7 0.095(2) 0.087(2) 0.092(2) -0.0032(17) -0.0280(17) 0.0120(17)
C8 0.0554(13) 0.0529(13) 0.0804(16) -0.0037(11) -0.0052(11) -0.0026(10)
C9 0.0744(15) 0.0623(14) 0.0570(13) -0.0145(11) 0.0019(11) -0.0060(12)
C10 0.169(4) 0.0476(16) 0.143(3) -0.0054(18) 0.038(3) 0.0151(19)
C11 0.210(5) 0.090(2) 0.110(3) 0.005(2) 0.056(3) 0.074(3)
C12 0.0598(15) 0.0644(16) 0.156(3) -0.0149(18) -0.0004(17) -0.0140(13)
C13 0.0568(14) 0.0815(17) 0.0627(14) -0.0076(12) 0.0071(11) 0.0027(12)
C14 0.0636(15) 0.094(2) 0.0752(17) 0.0082(14) 0.0116(13) -0.0012(14)
C15 0.0629(18) 0.135(3) 0.0788(19) -0.0165(18) 0.0147(14) -0.0106(17)
C16 0.0793(16) 0.0745(16) 0.0645(15) -0.0244(13) 0.0157(12) -0.0041(13)
C17 0.130(3) 0.128(3) 0.132(3) -0.073(3) 0.024(3) -0.050(3)
C18 0.178(5) 0.261(8) 0.214(7) -0.121(6) 0.013(5) -0.115(6)
C19 0.0725(16) 0.0703(15) 0.0673(15) 0.0136(12) 0.0157(12) 0.0067(12)

loop_
_atom_type_symbol
_atom_type_description
_atom_type_scat_dispersion_real
_atom_type_scat_dispersion_imag
_atom_type_scat_source
C C 0.0033 0.0016 'International Tables Vol C Tables 4.2.6.8 and 6.1.1.4'
H H 0.0000 0.0000 'International Tables Vol C Tables 4.2.6.8 and 6.1.1.4'
O O 0.0106 0.0060 'International Tables Vol C Tables 4.2.6.8 and 6.1.1.4'
N N 0.0061 0.0033 'International Tables Vol C Tables 4.2.6.8 and 6.1.1.4'

loop_
_geom_angle_atom_site_label_1
_geom_angle_atom_site_label_2
_geom_angle_atom_site_label_3
_geom_angle
C11 O1 C5 106.3(2)
C5 O2 C10 106.3(2)
O3 C1 C9 122.4(2)
O3 C1 C2 120.8(2)
C9 C1 C2 116.82(19)
C1 C2 C19 107.85(19)
C1 C2 C13 107.24(17)
C19 C2 C13 105.63(19)
C1 C2 C3 109.67(18)
C19 C2 C3 112.98(17)
C13 C2 C3 113.15(19)
C4 C3 C16 111.81(18)
C4 C3 C2 111.12(16)
C16 C3 C2 113.0(2)
C4 C3 H3A 106.8
C16 C3 H3A 106.8
C2 C3 H3A 106.8
C5 C4 C3 115.29(18)
C5 C4 C8 105.45(19)
C3 C4 C8 113.82(17)
C5 C4 H4A 107.3
C3 C4 H4A 107.3
C8 C4 H4A 107.3
O2 C5 O1 104.4(2)
O2 C5 C6 111.1(2)
O1 C5 C6 112.9(2)
O2 C5 C4 111.48(18)
O1 C5 C4 112.3(2)
C6 C5 C4 104.8(2)
C7 C6 C5 102.4(2)
C7 C6 H6A 111.3
C5 C6 H6A 111.3
C7 C6 H6B 111.3
C5 C6 H6B 111.3
H6A C6 H6B 109.2
C6 C7 C8 104.1(3)
C6 C7 H7A 110.9
C8 C7 H7A 110.9
C6 C7 H7B 110.9
C8 C7 H7B 110.9
H7A C7 H7B 109.0
C9 C8 C12 109.6(2)
C9 C8 C7 110.9(2)
C12 C8 C7 110.8(2)
C9 C8 C4 111.11(19)
C12 C8 C4 110.0(2)
C7 C8 C4 104.4(2)
C1 C9 C8 111.3(2)
C1 C9 H9A 109.4
C8 C9 H9A 109.4
C1 C9 H9B 109.4
C8 C9 H9B 109.4
H9A C9 H9B 108.0
O2 C10 C11 106.3(3)
O2 C10 H10A 110.5
C11 C10 H10A 110.5
O2 C10 H10B 110.5
C11 C10 H10B 110.5
H10A C10 H10B 108.7
O1 C11 C10 105.2(3)
O1 C11 H11A 110.7
C10 C11 H11A 110.7
O1 C11 H11B 110.7
C10 C11 H11B 110.7
H11A C11 H11B 108.8
C8 C12 H12A 109.5
C8 C12 H12B 109.5
H12A C12 H12B 109.5
C8 C12 H12C 109.5
H12A C12 H12C 109.5
H12B C12 H12C 109.5
C14 C13 C2 115.2(2)
C14 C13 H13A 108.5
C2 C13 H13A 108.5
C14 C13 H13B 108.5
C2 C13 H13B 108.5
H13A C13 H13B 107.5
C15 C14 C13 112.1(2)
C15 C14 H14A 109.2
C13 C14 H14A 109.2
C15 C14 H14B 109.2
C13 C14 H14B 109.2
H14A C14 H14B 107.9
N1 C15 C14 177.4(4)
C17 C16 C3 114.5(2)
C17 C16 H16A 108.6
C3 C16 H16A 108.6
C17 C16 H16B 108.6
C3 C16 H16B 108.6
H16A C16 H16B 107.6
C18 C17 C16 131.1(7)
C18 C17 H17A 114.4
C16 C17 H17A 114.4
C17 C18 H18A 120.0
C17 C18 H18B 120.0
H18A C18 H18B 120.0
C2 C19 H19A 109.5
C2 C19 H19B 109.5
H19A C19 H19B 109.5
C2 C19 H19C 109.5
H19A C19 H19C 109.5
H19B C19 H19C 109.5

loop_
_geom_bond_atom_site_label_1
_geom_bond_atom_site_label_2
_geom_bond_distance
O1 C11 1.406(4)
O1 C5 1.414(3)
O2 C5 1.412(3)
O2 C10 1.427(4)
O3 C1 1.214(3)
N1 C15 1.134(4)
C1 C9 1.484(4)
C1 C2 1.536(3)
C2 C19 1.538(3)
C2 C13 1.543(3)
C2 C3 1.552(3)
C3 C4 1.537(3)
C3 C16 1.551(3)
C3 H3A 0.9800
C4 C5 1.535(3)
C4 C8 1.559(3)
C4 H4A 0.9800
C5 C6 1.515(5)
C6 C7 1.505(5)
C6 H6A 0.9700
C6 H6B 0.9700
C7 C8 1.540(4)
C7 H7A 0.9700
C7 H7B 0.9700
C8 C9 1.533(4)
C8 C12 1.540(4)
C9 H9A 0.9700
C9 H9B 0.9700
C10 C11 1.458(6)
C10 H10A 0.9700
C10 H10B 0.9700
C11 H11A 0.9700
C11 H11B 0.9700
C12 H12A 0.9600
C12 H12B 0.9600
C12 H12C 0.9600
C13 C14 1.486(4)
C13 H13A 0.9700
C13 H13B 0.9700
C14 C15 1.466(4)
C14 H14A 0.9700
C14 H14B 0.9700
C16 C17 1.482(5)
C16 H16A 0.9700
C16 H16B 0.9700
C17 C18 1.217(7)
C17 H17A 0.9300
C18 H18A 0.9300
C18 H18B 0.9300
C19 H19A 0.9600
C19 H19B 0.9600
C19 H19C 0.9600

loop_
_geom_torsion_atom_site_label_1
_geom_torsion_atom_site_label_2
_geom_torsion_atom_site_label_3
_geom_torsion_atom_site_label_4
_geom_torsion
O3 C1 C2 C19 59.5(3)
C9 C1 C2 C19 -120.4(2)
O3 C1 C2 C13 -53.9(3)
C9 C1 C2 C13 126.2(2)
O3 C1 C2 C3 -177.10(19)
C9 C1 C2 C3 3.0(3)
C1 C2 C3 C4 -53.2(2)
C19 C2 C3 C4 67.1(2)
C13 C2 C3 C4 -172.90(16)
C1 C2 C3 C16 -179.84(17)
C19 C2 C3 C16 -59.5(2)
C13 C2 C3 C16 60.5(2)
C16 C3 C4 C5 -60.3(3)
C2 C3 C4 C5 172.46(18)
C16 C3 C4 C8 177.7(2)
C2 C3 C4 C8 50.4(2)
C10 O2 C5 O1 29.9(3)
C10 O2 C5 C6 -92.2(3)
C10 O2 C5 C4 151.3(3)
C11 O1 C5 O2 -34.7(4)
C11 O1 C5 C6 86.1(4)
C11 O1 C5 C4 -155.6(3)
C3 C4 C5 O2 -27.5(3)
C8 C4 C5 O2 98.9(2)
C3 C4 C5 O1 89.3(2)
C8 C4 C5 O1 -144.3(2)
C3 C4 C5 C6 -147.8(2)
C8 C4 C5 C6 -21.4(3)
O2 C5 C6 C7 -80.6(3)
O1 C5 C6 C7 162.5(2)
C4 C5 C6 C7 40.0(3)
C5 C6 C7 C8 -43.1(3)
C6 C7 C8 C9 149.3(2)
C6 C7 C8 C12 -88.8(3)
C6 C7 C8 C4 29.6(3)
C5 C4 C8 C9 -124.4(2)
C3 C4 C8 C9 2.9(3)
C5 C4 C8 C12 114.0(2)
C3 C4 C8 C12 -118.6(2)
C5 C4 C8 C7 -4.9(3)
C3 C4 C8 C7 122.5(2)
O3 C1 C9 C8 -129.0(2)
C2 C1 C9 C8 50.9(3)
C12 C8 C9 C1 68.8(3)
C7 C8 C9 C1 -168.6(2)
C4 C8 C9 C1 -53.0(3)
C5 O2 C10 C11 -14.2(5)
C5 O1 C11 C10 25.6(5)
O2 C10 C11 O1 -6.9(5)
C1 C2 C13 C14 -58.8(3)
C19 C2 C13 C14 -173.7(2)
C3 C2 C13 C14 62.2(3)
C2 C13 C14 C15 -179.8(3)
C13 C14 C15 N1 -67(8)
C4 C3 C16 C17 129.6(3)
C2 C3 C16 C17 -104.2(3)
C3 C16 C17 C18 128.9(6)
